data_4327139
loop_
_publ_author_name
'John A. T. Norman'
'Melanie Perez'
'M. S. Kim'
'Xinjian Lei'
'Sergei Ivanov'
'Agnes Derecskei-Kovacs'
'Laura Matz'
'Iain Buchanan'
'Arnold L. Rheingold'

_publ_section_title
;
 New Volatile Strontium and Barium Imidazolate Complexes for the
 Deposition of Group 2 Metal Oxides
;
_journal_name_full 'Inorganic Chemistry'
_journal_page_first 12396
_journal_page_last 12398
_journal_paper_doi 10.1021/ic201751q
_journal_volume 50
_journal_year 2011
_chemical_formula_sum 'C68 H126 N8 Sr2'
_chemical_formula_weight 1231.01
_chemical_name_systematic
; 
 ? 
;
_space_group_IT_number 14
_symmetry_cell_setting monoclinic
_symmetry_space_group_name_Hall '-P 2yn'
_symmetry_space_group_name_H-M 'P 1 21/n 1'
_atom_sites_solution_hydrogens geom
_atom_sites_solution_primary direct
_atom_sites_solution_secondary difmap
_audit_creation_method SHELXL-97
_cell_angle_alpha 90.00
_cell_angle_beta 91.631(2)
_cell_angle_gamma 90.00
_cell_formula_units_Z 2
_cell_length_a 10.2482(12)
_cell_length_b 19.567(2)
_cell_length_c 17.162(2)
_cell_measurement_reflns_used 9915
_cell_measurement_temperature 123(2)
_cell_measurement_theta_max 25.27
_cell_measurement_theta_min 2.24
_cell_volume 3440.0(7)
_computing_cell_refinement 'Bruker SAINT'
_computing_data_collection 'Bruker APEX2'
_computing_data_reduction 'Bruker SAINT'
_computing_molecular_graphics 'Bruker SHELXTL'
_computing_publication_material 'Bruker SHELXTL'
_computing_structure_refinement 'SHELXL-97 (Sheldrick, 1997)'
_computing_structure_solution 'SHELXS-97 (Sheldrick, 1990)'
_diffrn_ambient_temperature 123(2)
_diffrn_measured_fraction_theta_full 0.999
_diffrn_measured_fraction_theta_max 0.997
_diffrn_measurement_device_type 'Bruker APEX-II CCD'
_diffrn_measurement_method '\f and \w scans'
_diffrn_radiation_monochromator graphite
_diffrn_radiation_source 'fine-focus sealed tube'
_diffrn_radiation_type MoK\a
_diffrn_radiation_wavelength 0.71073
_diffrn_reflns_av_R_equivalents 0.0591
_diffrn_reflns_av_sigmaI/netI 0.0554
_diffrn_reflns_limit_h_max 12
_diffrn_reflns_limit_h_min -12
_diffrn_reflns_limit_k_max 23
_diffrn_reflns_limit_k_min -23
_diffrn_reflns_limit_l_max 20
_diffrn_reflns_limit_l_min -16
_diffrn_reflns_number 24818
_diffrn_reflns_theta_full 25.00
_diffrn_reflns_theta_max 25.31
_diffrn_reflns_theta_min 2.08
_exptl_absorpt_coefficient_mu 1.594
_exptl_absorpt_correction_T_max 0.8831
_exptl_absorpt_correction_T_min 0.7009
_exptl_absorpt_correction_type multi-scan
_exptl_absorpt_process_details sadabs
_exptl_crystal_colour colourless
_exptl_crystal_density_diffrn 1.188
_exptl_crystal_description chip
_exptl_crystal_F_000 1332
_exptl_crystal_size_max 0.24
_exptl_crystal_size_mid 0.20
_exptl_crystal_size_min 0.08
_refine_diff_density_max 2.142
_refine_diff_density_min -0.616
_refine_diff_density_rms 0.119
_refine_ls_extinction_method none
_refine_ls_goodness_of_fit_ref 1.052
_refine_ls_hydrogen_treatment constr
_refine_ls_matrix_type full
_refine_ls_number_parameters 352
_refine_ls_number_reflns 6259
_refine_ls_number_restraints 0
_refine_ls_restrained_S_all 1.052
_refine_ls_R_factor_all 0.0842
_refine_ls_R_factor_gt 0.0657
_refine_ls_shift/su_max 0.002
_refine_ls_shift/su_mean 0.000
_refine_ls_structure_factor_coef Fsqd
_refine_ls_weighting_details 'calc w=1/[\s^2^(Fo^2^)+(0.0780P)^2^+18.0000P] where P=(Fo^2^+2Fc^2^)/3'
_refine_ls_weighting_scheme calc
_refine_ls_wR_factor_gt 0.1668
_refine_ls_wR_factor_ref 0.1801
_reflns_number_gt 4986
_reflns_number_total 6259
_reflns_threshold_expression >2sigma(I)
_cod_data_source_file ic201751q_si_002_3.cif
_cod_data_source_block ap132
_cod_original_cell_volume 3440.1(7)
_cod_database_code 4327139

loop_
_symmetry_equiv_pos_as_xyz
'x, y, z'
'-x+1/2, y+1/2, -z+1/2'
'-x, -y, -z'
'x-1/2, -y-1/2, z-1/2'

loop_
_atom_site_label
_atom_site_type_symbol
_atom_site_fract_x
_atom_site_fract_y
_atom_site_fract_z
_atom_site_U_iso_or_equiv
_atom_site_adp_type
_atom_site_occupancy
_atom_site_symmetry_multiplicity
_atom_site_calc_flag
_atom_site_refinement_flags
Sr1 Sr 0.53815(4) 0.14536(2) 0.97302(3) 0.01492(16) Uani 1 1 d .
N1 N 0.5575(4) 0.2604(2) 0.8810(2) 0.0181(9) Uani 1 1 d .
N2 N 0.6683(4) 0.2796(2) 0.9947(2) 0.0193(9) Uani 1 1 d .
N3 N 0.6743(5) -0.0591(3) 1.0609(3) 0.0317(11) Uani 1 1 d .
N4 N 0.6851(5) 0.0554(3) 1.0451(3) 0.0326(11) Uani 1 1 d .
C2 C 0.6865(5) 0.2403(2) 0.8715(3) 0.0178(10) Uani 1 1 d .
C3 C 0.7552(5) 0.2531(2) 0.9422(3) 0.0174(10) Uani 1 1 d .
C1 C 0.5549(5) 0.2850(2) 0.9542(3) 0.0173(10) Uani 1 1 d .
C4 C 0.7250(5) 0.2264(3) 0.7871(3) 0.0219(11) Uani 1 1 d .
C5 C 0.6117(5) 0.1905(3) 0.7431(3) 0.0285(13) Uani 1 1 d .
H5A H 0.5316 0.2173 0.7484 0.043 Uiso 1 1 calc R
H5B H 0.5991 0.1448 0.7650 0.043 Uiso 1 1 calc R
H5C H 0.6320 0.1866 0.6878 0.043 Uiso 1 1 calc R
C6 C 0.7466(6) 0.2953(3) 0.7472(3) 0.0290(13) Uani 1 1 d .
H6A H 0.6700 0.3244 0.7539 0.043 Uiso 1 1 calc R
H6B H 0.7596 0.2879 0.6914 0.043 Uiso 1 1 calc R
H6C H 0.8239 0.3176 0.7705 0.043 Uiso 1 1 calc R
C7 C 0.8458(5) 0.1812(3) 0.7761(3) 0.0262(12) Uani 1 1 d .
H7A H 0.9215 0.2019 0.8030 0.039 Uiso 1 1 calc R
H7B H 0.8627 0.1771 0.7204 0.039 Uiso 1 1 calc R
H7C H 0.8300 0.1357 0.7979 0.039 Uiso 1 1 calc R
C8 C 0.8999(5) 0.2513(3) 0.9678(3) 0.0237(12) Uani 1 1 d .
C9 C 0.9809(5) 0.2970(3) 0.9146(3) 0.0294(13) Uani 1 1 d .
H9A H 0.9739 0.2799 0.8609 0.044 Uiso 1 1 calc R
H9B H 1.0725 0.2963 0.9325 0.044 Uiso 1 1 calc R
H9C H 0.9478 0.3439 0.9164 0.044 Uiso 1 1 calc R
C10 C 0.9552(6) 0.1781(3) 0.9682(4) 0.0318(13) Uani 1 1 d .
H10A H 0.9460 0.1586 0.9157 0.048 Uiso 1 1 calc R
H10B H 0.9070 0.1500 1.0048 0.048 Uiso 1 1 calc R
H10C H 1.0477 0.1792 0.9842 0.048 Uiso 1 1 calc R
C11 C 0.9167(5) 0.2806(3) 1.0507(3) 0.0314(13) Uani 1 1 d .
H11A H 1.0091 0.2790 1.0670 0.047 Uiso 1 1 calc R
H11B H 0.8655 0.2533 1.0868 0.047 Uiso 1 1 calc R
H11C H 0.8862 0.3280 1.0512 0.047 Uiso 1 1 calc R
C12 C 0.4340(5) 0.3170(2) 0.9888(3) 0.0186(10) Uani 1 1 d .
C13 C 0.4761(6) 0.3697(3) 1.0511(4) 0.0307(13) Uani 1 1 d .
H13A H 0.5298 0.4051 1.0274 0.046 Uiso 1 1 calc R
H13B H 0.5269 0.3468 1.0928 0.046 Uiso 1 1 calc R
H13C H 0.3985 0.3908 1.0730 0.046 Uiso 1 1 calc R
C14 C 0.3500(5) 0.2631(3) 1.0286(3) 0.0225(11) Uani 1 1 d .
H14A H 0.3218 0.2286 0.9903 0.034 Uiso 1 1 calc R
H14B H 0.2732 0.2851 1.0503 0.034 Uiso 1 1 calc R
H14C H 0.4013 0.2411 1.0706 0.034 Uiso 1 1 calc R
C15 C 0.3523(5) 0.3514(3) 0.9235(3) 0.0271(12) Uani 1 1 d .
H15A H 0.4054 0.3858 0.8976 0.041 Uiso 1 1 calc R
H15B H 0.2760 0.3734 0.9458 0.041 Uiso 1 1 calc R
H15C H 0.3232 0.3168 0.8855 0.041 Uiso 1 1 calc R
C16 C 0.6868(7) -0.0282(3) 1.1366(4) 0.0372(15) Uani 1 1 d .
C17 C 0.6921(6) 0.0421(3) 1.1260(4) 0.0358(15) Uani 1 1 d .
C18 C 0.6768(6) -0.0057(3) 1.0113(3) 0.0295(13) Uani 1 1 d .
C19 C 0.7236(5) -0.0762(3) 1.2017(3) 0.0238(11) Uani 1 1 d .
C20 C 0.7124(6) -0.1511(3) 1.1743(3) 0.0323(13) Uani 1 1 d .
H20A H 0.7623 -0.1572 1.1269 0.048 Uiso 1 1 calc R
H20B H 0.6205 -0.1622 1.1632 0.048 Uiso 1 1 calc R
H20C H 0.7473 -0.1814 1.2153 0.048 Uiso 1 1 calc R
C21 C 0.6434(9) -0.0710(3) 1.2755(4) 0.052(2) Uani 1 1 d .
H21A H 0.5508 -0.0780 1.2620 0.078 Uiso 1 1 calc R
H21B H 0.6554 -0.0257 1.2989 0.078 Uiso 1 1 calc R
H21C H 0.6727 -0.1061 1.3129 0.078 Uiso 1 1 calc R
C22 C 0.8649(7) -0.0653(4) 1.2302(5) 0.057(2) Uani 1 1 d .
H22A H 0.9228 -0.0676 1.1858 0.086 Uiso 1 1 calc R
H22B H 0.8893 -0.1009 1.2680 0.086 Uiso 1 1 calc R
H22C H 0.8732 -0.0204 1.2551 0.086 Uiso 1 1 calc R
C23 C 0.7133(5) 0.1043(3) 1.1828(3) 0.0252(12) Uani 1 1 d .
C24 C 0.6559(8) 0.0968(4) 1.2609(4) 0.0514(19) Uani 1 1 d .
H24A H 0.6743 0.1379 1.2919 0.077 Uiso 1 1 calc R
H24B H 0.6943 0.0569 1.2875 0.077 Uiso 1 1 calc R
H24C H 0.5612 0.0906 1.2549 0.077 Uiso 1 1 calc R
C25 C 0.8619(6) 0.1150(3) 1.1937(4) 0.0449(18) Uani 1 1 d .
H25A H 0.8785 0.1540 1.2283 0.067 Uiso 1 1 calc R
H25B H 0.9000 0.1239 1.1430 0.067 Uiso 1 1 calc R
H25C H 0.9015 0.0738 1.2167 0.067 Uiso 1 1 calc R
C26 C 0.6617(6) 0.1700(3) 1.1444(4) 0.0314(13) Uani 1 1 d .
H26A H 0.6768 0.2086 1.1798 0.047 Uiso 1 1 calc R
H26B H 0.5680 0.1653 1.1328 0.047 Uiso 1 1 calc R
H26C H 0.7075 0.1780 1.0958 0.047 Uiso 1 1 calc R
C27 C 0.7095(5) -0.0169(3) 0.9243(3) 0.0198(11) Uani 1 1 d .
C28 C 0.6668(7) 0.0414(3) 0.8729(4) 0.0386(15) Uani 1 1 d .
H28A H 0.5715 0.0455 0.8732 0.058 Uiso 1 1 calc R
H28B H 0.6945 0.0329 0.8196 0.058 Uiso 1 1 calc R
H28C H 0.7065 0.0839 0.8924 0.058 Uiso 1 1 calc R
C29 C 0.8605(6) -0.0223(4) 0.9233(4) 0.0425(16) Uani 1 1 d .
H29A H 0.8993 0.0203 0.9431 0.064 Uiso 1 1 calc R
H29B H 0.8878 -0.0302 0.8698 0.064 Uiso 1 1 calc R
H29C H 0.8897 -0.0605 0.9564 0.064 Uiso 1 1 calc R
C30 C 0.6493(7) -0.0825(3) 0.8940(4) 0.0415(16) Uani 1 1 d .
H30A H 0.5540 -0.0791 0.8954 0.062 Uiso 1 1 calc R
H30B H 0.6793 -0.1207 0.9268 0.062 Uiso 1 1 calc R
H30C H 0.6755 -0.0901 0.8403 0.062 Uiso 1 1 calc R
C31 C 0.6465(7) 0.4604(4) 0.8473(5) 0.0493(18) Uani 1 1 d .
H31A H 0.6232 0.4638 0.7916 0.074 Uiso 1 1 calc R
H31B H 0.5863 0.4882 0.8772 0.074 Uiso 1 1 calc R
H31C H 0.6405 0.4126 0.8638 0.074 Uiso 1 1 calc R
C32 C 0.7858(6) 0.4860(3) 0.8615(4) 0.0403(15) Uani 1 1 d .
H32A H 0.8452 0.4585 0.8295 0.048 Uiso 1 1 calc R
H32B H 0.7910 0.5340 0.8435 0.048 Uiso 1 1 calc R
C33 C 0.8329(6) 0.4826(3) 0.9456(4) 0.0316(13) Uani 1 1 d .
H33A H 0.8203 0.4355 0.9651 0.038 Uiso 1 1 calc R
H33B H 0.7788 0.5135 0.9770 0.038 Uiso 1 1 calc R
C34 C 0.9757(6) 0.5023(3) 0.9577(3) 0.0297(13) Uani 1 1 d .
H34A H 0.9880 0.5496 0.9389 0.036 Uiso 1 1 calc R
H34B H 1.0297 0.4719 0.9256 0.036 Uiso 1 1 calc R

loop_
_atom_site_aniso_label
_atom_site_aniso_U_11
_atom_site_aniso_U_22
_atom_site_aniso_U_33
_atom_site_aniso_U_23
_atom_site_aniso_U_13
_atom_site_aniso_U_12
Sr1 0.0175(2) 0.0104(2) 0.0170(2) 0.00032(18) 0.00104(16) 0.00136(18)
N1 0.020(2) 0.016(2) 0.019(2) 0.0028(17) -0.0008(17) 0.0008(17)
N2 0.022(2) 0.015(2) 0.021(2) 0.0004(17) -0.0007(17) 0.0001(17)
N3 0.033(3) 0.029(3) 0.032(3) 0.003(2) -0.002(2) -0.001(2)
N4 0.035(3) 0.031(3) 0.032(3) 0.000(2) -0.002(2) 0.001(2)
C2 0.021(2) 0.012(2) 0.020(3) 0.003(2) 0.002(2) -0.0006(19)
C3 0.016(2) 0.012(2) 0.024(3) 0.004(2) 0.000(2) 0.0014(19)
C1 0.019(2) 0.013(2) 0.020(3) 0.0038(19) 0.000(2) 0.0001(19)
C4 0.024(3) 0.021(3) 0.021(3) 0.002(2) 0.001(2) -0.002(2)
C5 0.028(3) 0.036(3) 0.022(3) -0.001(2) -0.001(2) 0.000(2)
C6 0.035(3) 0.026(3) 0.026(3) 0.007(2) 0.008(2) 0.001(2)
C7 0.028(3) 0.025(3) 0.026(3) -0.001(2) 0.009(2) 0.000(2)
C8 0.017(3) 0.026(3) 0.028(3) 0.002(2) -0.002(2) 0.000(2)
C9 0.020(3) 0.029(3) 0.039(3) 0.000(3) 0.001(2) -0.004(2)
C10 0.028(3) 0.029(3) 0.039(3) 0.008(3) 0.001(3) 0.009(3)
C11 0.023(3) 0.041(4) 0.029(3) -0.004(3) -0.008(2) 0.000(3)
C12 0.022(3) 0.010(2) 0.024(3) 0.001(2) 0.001(2) 0.002(2)
C13 0.031(3) 0.024(3) 0.037(3) -0.013(2) 0.003(2) 0.005(2)
C14 0.024(3) 0.018(3) 0.025(3) 0.001(2) 0.006(2) 0.000(2)
C15 0.022(3) 0.026(3) 0.032(3) 0.004(2) 0.000(2) 0.009(2)
C16 0.057(4) 0.024(3) 0.029(3) 0.005(2) -0.018(3) -0.011(3)
C17 0.047(4) 0.030(3) 0.030(3) 0.005(3) -0.016(3) -0.005(3)
C18 0.030(3) 0.025(3) 0.033(3) -0.002(2) -0.001(2) 0.004(2)
C19 0.027(3) 0.019(3) 0.024(3) -0.002(2) -0.002(2) 0.000(2)
C20 0.048(4) 0.022(3) 0.028(3) -0.001(2) 0.009(3) -0.001(3)
C21 0.109(7) 0.026(3) 0.021(3) -0.001(3) 0.008(3) 0.001(4)
C22 0.046(4) 0.039(4) 0.085(6) 0.013(4) -0.015(4) -0.003(3)
C23 0.033(3) 0.021(3) 0.021(3) 0.001(2) -0.009(2) -0.002(2)
C24 0.063(5) 0.062(5) 0.029(3) 0.000(3) -0.001(3) -0.029(4)
C25 0.040(4) 0.034(4) 0.059(4) -0.021(3) -0.024(3) 0.013(3)
C26 0.040(3) 0.019(3) 0.034(3) -0.007(2) -0.011(3) 0.006(2)
C27 0.021(3) 0.015(3) 0.023(3) -0.001(2) 0.005(2) 0.001(2)
C28 0.050(4) 0.037(4) 0.030(3) 0.002(3) 0.001(3) 0.006(3)
C29 0.042(4) 0.044(4) 0.041(4) 0.000(3) -0.001(3) 0.004(3)
C30 0.054(4) 0.033(4) 0.037(4) -0.002(3) 0.007(3) -0.008(3)
C31 0.041(4) 0.032(4) 0.075(5) -0.014(4) -0.005(4) 0.001(3)
C32 0.039(4) 0.034(4) 0.048(4) -0.001(3) 0.000(3) -0.001(3)
C33 0.032(3) 0.021(3) 0.042(3) 0.000(3) 0.005(3) 0.001(2)
C34 0.033(3) 0.021(3) 0.036(3) 0.000(2) 0.008(3) -0.003(2)

loop_
_atom_type_symbol
_atom_type_description
_atom_type_scat_dispersion_real
_atom_type_scat_dispersion_imag
_atom_type_scat_source
C C 0.0033 0.0016 'International Tables Vol C Tables 4.2.6.8 and 6.1.1.4'
H H 0.0000 0.0000 'International Tables Vol C Tables 4.2.6.8 and 6.1.1.4'
N N 0.0061 0.0033 'International Tables Vol C Tables 4.2.6.8 and 6.1.1.4'
Sr Sr -1.5307 3.2498 'International Tables Vol C Tables 4.2.6.8 and 6.1.1.4'

loop_
_geom_angle_atom_site_label_1
_geom_angle_atom_site_label_2
_geom_angle_atom_site_label_3
_geom_angle
_geom_angle_site_symmetry_1
_geom_angle_site_symmetry_3
N4 Sr1 C1 133.46(15) . .
N4 Sr1 N1 140.60(14) . .
C1 Sr1 N1 28.26(13) . .
N4 Sr1 N3 97.27(15) . 3_657
C1 Sr1 N3 128.56(14) . 3_657
N1 Sr1 N3 116.13(13) . 3_657
N4 Sr1 N2 106.68(14) . .
C1 Sr1 N2 26.80(12) . .
N1 Sr1 N2 46.38(12) . .
N3 Sr1 N2 154.66(13) 3_657 .
N4 Sr1 C2 113.57(15) . .
C1 Sr1 C2 44.10(14) . .
N1 Sr1 C2 27.65(12) . .
N3 Sr1 C2 131.14(14) 3_657 .
N2 Sr1 C2 44.66(13) . .
N4 Sr1 C28 63.59(16) . .
C1 Sr1 C28 125.20(16) . .
N1 Sr1 C28 100.72(15) . .
N3 Sr1 C28 79.85(17) 3_657 .
N2 Sr1 C28 118.07(16) . .
C2 Sr1 C28 81.29(16) . .
N4 Sr1 C3 97.57(14) . .
C1 Sr1 C3 42.58(13) . .
N1 Sr1 C3 44.69(12) . .
N3 Sr1 C3 157.66(14) 3_657 .
N2 Sr1 C3 26.18(12) . .
C2 Sr1 C3 26.52(13) . .
C28 Sr1 C3 91.95(16) . .
N4 Sr1 C14 134.17(15) . .
C1 Sr1 C14 49.86(14) . .
N1 Sr1 C14 68.50(13) . .
N3 Sr1 C14 91.39(14) 3_657 .
N2 Sr1 C14 66.02(12) . .
C2 Sr1 C14 92.71(13) . .
C28 Sr1 C14 161.58(15) . .
C3 Sr1 C14 90.17(13) . .
N4 Sr1 C26 57.18(15) . .
C1 Sr1 C26 86.22(14) . .
N1 Sr1 C26 111.69(14) . .
N3 Sr1 C26 124.41(15) 3_657 .
N2 Sr1 C26 65.59(13) . .
C2 Sr1 C26 104.30(15) . .
C28 Sr1 C26 117.37(16) . .
C3 Sr1 C26 77.82(15) . .
C14 Sr1 C26 80.95(14) . .
N4 Sr1 C30 75.94(17) . 3_657
C1 Sr1 C30 119.68(16) . 3_657
N1 Sr1 C30 139.51(15) . 3_657
N3 Sr1 C30 56.56(15) 3_657 3_657
N2 Sr1 C30 121.17(14) . 3_657
C2 Sr1 C30 163.72(15) . 3_657
C28 Sr1 C30 114.99(17) . 3_657
C3 Sr1 C30 144.05(15) . 3_657
C14 Sr1 C30 71.84(15) . 3_657
C26 Sr1 C30 68.93(17) . 3_657
N4 Sr1 C18 21.73(15) . .
C1 Sr1 C18 150.84(14) . .
N1 Sr1 C18 142.94(14) . .
N3 Sr1 C18 80.28(14) 3_657 .
N2 Sr1 C18 124.93(13) . .
C2 Sr1 C18 116.39(14) . .
C28 Sr1 C18 47.06(15) . .
C3 Sr1 C18 109.28(13) . .
C14 Sr1 C18 147.58(14) . .
C26 Sr1 C18 78.32(14) . .
C30 Sr1 C18 77.53(16) 3_657 .
C1 N1 C2 104.7(4) . .
C1 N1 Sr1 75.7(3) . .
C2 N1 Sr1 85.4(3) . .
C1 N2 C3 104.8(4) . .
C1 N2 Sr1 67.9(3) . .
C3 N2 Sr1 83.2(3) . .
C18 N3 C16 104.1(5) . .
C18 N3 Sr1 111.3(4) . 3_657
C16 N3 Sr1 119.3(4) . 3_657
C18 N4 C17 105.3(5) . .
C18 N4 Sr1 111.8(4) . .
C17 N4 Sr1 127.1(4) . .
N1 C2 C3 107.6(4) . .
N1 C2 C4 115.5(4) . .
C3 C2 C4 135.1(5) . .
N1 C2 Sr1 66.9(2) . .
C3 C2 Sr1 81.8(3) . .
C4 C2 Sr1 125.9(3) . .
N2 C3 C2 108.2(4) . .
N2 C3 C8 117.1(4) . .
C2 C3 C8 134.3(5) . .
N2 C3 Sr1 70.6(3) . .
C2 C3 Sr1 71.7(3) . .
C8 C3 Sr1 128.6(3) . .
N2 C1 N1 114.6(4) . .
N2 C1 C12 122.2(4) . .
N1 C1 C12 123.2(4) . .
N2 C1 Sr1 85.3(3) . .
N1 C1 Sr1 76.1(3) . .
C12 C1 Sr1 107.9(3) . .
C6 C4 C2 108.0(4) . .
C6 C4 C5 107.3(4) . .
C2 C4 C5 109.5(4) . .
C6 C4 C7 108.9(4) . .
C2 C4 C7 116.6(4) . .
C5 C4 C7 106.0(4) . .
C3 C8 C9 110.5(4) . .
C3 C8 C11 109.7(4) . .
C9 C8 C11 106.6(5) . .
C3 C8 C10 112.0(4) . .
C9 C8 C10 109.8(5) . .
C11 C8 C10 108.1(5) . .
C1 C12 C15 109.2(4) . .
C1 C12 C14 111.3(4) . .
C15 C12 C14 109.0(4) . .
C1 C12 C13 109.3(4) . .
C15 C12 C13 110.5(4) . .
C14 C12 C13 107.5(4) . .
C12 C14 Sr1 90.7(3) . .
C17 C16 N3 107.5(5) . .
C17 C16 C19 135.0(5) . .
N3 C16 C19 115.2(5) . .
C16 C17 N4 108.0(5) . .
C16 C17 C23 133.7(5) . .
N4 C17 C23 118.0(5) . .
N4 C18 N3 115.0(5) . .
N4 C18 C27 122.1(5) . .
N3 C18 C27 120.4(5) . .
N4 C18 Sr1 46.5(3) . .
N3 C18 Sr1 142.7(4) . .
C27 C18 Sr1 92.2(3) . .
C16 C19 C22 111.5(5) . .
C16 C19 C21 116.4(5) . .
C22 C19 C21 104.6(6) . .
C16 C19 C20 110.6(5) . .
C22 C19 C20 107.0(5) . .
C21 C19 C20 106.1(5) . .
C24 C23 C26 109.3(5) . .
C24 C23 C25 108.6(5) . .
C26 C23 C25 105.4(5) . .
C24 C23 C17 115.6(5) . .
C26 C23 C17 110.0(4) . .
C25 C23 C17 107.4(5) . .
C23 C26 Sr1 113.0(3) . .
C28 C27 C30 109.5(5) . .
C28 C27 C29 108.6(5) . .
C30 C27 C29 109.7(5) . .
C28 C27 C18 113.0(4) . .
C30 C27 C18 110.7(5) . .
C29 C27 C18 105.3(4) . .
C27 C28 Sr1 107.8(4) . .
C27 C30 Sr1 108.8(4) . 3_657
C33 C32 C31 114.2(6) . .
C32 C33 C34 113.5(5) . .
C33 C34 C34 113.7(6) . 3_767

loop_
_geom_bond_atom_site_label_1
_geom_bond_atom_site_label_2
_geom_bond_distance
_geom_bond_site_symmetry_2
Sr1 N4 2.606(5) .
Sr1 C1 2.757(5) .
Sr1 N1 2.761(4) .
Sr1 N3 2.803(5) 3_657
Sr1 N2 2.964(4) .
Sr1 C2 2.992(5) .
Sr1 C28 2.993(7) .
Sr1 C3 3.120(5) .
Sr1 C14 3.168(5) .
Sr1 C26 3.205(6) .
Sr1 C30 3.265(7) 3_657
Sr1 C18 3.338(6) .
N1 C1 1.347(6) .
N1 C2 1.393(6) .
N2 C1 1.341(6) .
N2 C3 1.386(7) .
N3 C18 1.347(8) .
N3 C16 1.436(8) .
N3 Sr1 2.803(5) 3_657
N4 C18 1.331(7) .
N4 C17 1.413(8) .
C2 C3 1.407(7) .
C2 C4 1.536(7) .
C3 C8 1.536(7) .
C1 C12 1.524(7) .
C4 C6 1.532(7) .
C4 C5 1.537(7) .
C4 C7 1.537(7) .
C8 C9 1.538(8) .
C8 C11 1.539(8) .
C8 C10 1.540(8) .
C12 C15 1.534(7) .
C12 C14 1.534(7) .
C12 C13 1.540(7) .
C16 C17 1.390(8) .
C16 C19 1.499(8) .
C17 C23 1.570(8) .
C18 C27 1.554(8) .
C19 C22 1.530(8) .
C19 C21 1.533(8) .
C19 C20 1.543(7) .
C23 C24 1.487(8) .
C23 C26 1.532(7) .
C23 C25 1.543(8) .
C27 C28 1.500(8) .
C27 C30 1.509(8) .
C27 C29 1.552(8) .
C30 Sr1 3.265(7) 3_657
C31 C32 1.526(9) .
C32 C33 1.511(9) .
C33 C34 1.522(8) .
C34 C34 1.525(12) 3_767
